data_2312354
loop_
_publ_author_name
'Jin, Nanhao'
'Liu, Yuqi'
'Dai, Siyu'
'Li, Yanghua'
'Wang, Xinying'
'Zhao, Yue'
'Liu, Xiaoming'
'Chen, Han'
'Luo, Huilong'
'Li, Wei'

_publ_section_title
;
 Design and synthesis of diverse
 Cd<sup>2+</sup>/Zn<sup>2+</sup>/Cu<sup>2+</sup> coordination polymers
 tuned by dicarboxylate and auxiliary
 1,4-bis(pyridin-4-ylmethyl)piperazine ligands with luminescence and
 Hirshfeld surface analyses.
;
_journal_coeditor_code AW5080
_journal_issue 6
_journal_name_full 'Acta crystallographica Section B, Structural science, crystal engineering and materials'
_journal_paper_doi 10.1107/S2052520623007813
_journal_volume 79
_journal_year 2023
_chemical_formula_iupac '[Cd3 (C12 H14 O4)2 Cl2 (C16 H20 N4) (H2 O)2]'
_chemical_formula_moiety 'C40 H52 Cd3 Cl2 N4 O10'
_chemical_formula_sum 'C40 H52 Cd3 Cl2 N4 O10'
_chemical_formula_weight 1156.95
_space_group_crystal_system triclinic
_space_group_IT_number 2
_space_group_name_Hall '-P 1'
_space_group_name_H-M_alt 'P -1'
_atom_sites_solution_hydrogens mixed
_atom_sites_solution_primary dual
_audit_creation_date 2022-11-04
_audit_creation_method
;
Olex2 1.5
(compiled 2022.04.07 svn.rca3783a0 for OlexSys, GUI svn.r6498)
;
_cell_angle_alpha 67.0670(10)
_cell_angle_beta 78.9480(10)
_cell_angle_gamma 66.8300(10)
_cell_formula_units_Z 1
_cell_length_a 9.7566(7)
_cell_length_b 10.8671(8)
_cell_length_c 11.8861(9)
_cell_measurement_reflns_used 3785
_cell_measurement_temperature 296.15
_cell_measurement_theta_max 27.67
_cell_measurement_theta_min 2.27
_cell_volume 1065.92(14)
_computing_cell_refinement 'SAINT v8.34A (Bruker, 2013)'
_computing_data_reduction 'SAINT v8.34A (Bruker, 2013)'
_computing_molecular_graphics 'Olex2 1.5 (Dolomanov et al., 2009)'
_computing_publication_material 'Olex2 1.5 (Dolomanov et al., 2009)'
_computing_structure_refinement 'SHELXL 2013/2 (Sheldrick, 2015)'
_computing_structure_solution 'SHELXT 2014/5 (Sheldrick, 2014)'
_diffrn_ambient_temperature 296.15
_diffrn_measured_fraction_theta_full 0.967
_diffrn_measured_fraction_theta_max 0.994
_diffrn_measurement_device_type 'CCD area detector'
_diffrn_measurement_method 'phi and omega scans'
_diffrn_radiation_monochromator graphite
_diffrn_radiation_type MoK\a
_diffrn_radiation_wavelength 0.71073
_diffrn_reflns_av_R_equivalents 0.0125
_diffrn_reflns_av_unetI/netI 0.0238
_diffrn_reflns_Laue_measured_fraction_full 0.967
_diffrn_reflns_Laue_measured_fraction_max 0.994
_diffrn_reflns_limit_h_max 11
_diffrn_reflns_limit_h_min -10
_diffrn_reflns_limit_k_max 12
_diffrn_reflns_limit_k_min -10
_diffrn_reflns_limit_l_max 14
_diffrn_reflns_limit_l_min -14
_diffrn_reflns_number 5506
_diffrn_reflns_point_group_measured_fraction_full 0.967
_diffrn_reflns_point_group_measured_fraction_max 0.994
_diffrn_reflns_theta_full 25.242
_diffrn_reflns_theta_max 25.008
_diffrn_reflns_theta_min 2.319
_diffrn_source_current 30.0
_diffrn_source_power 1.5
_diffrn_source_voltage 50.0
_exptl_absorpt_coefficient_mu 1.669
_exptl_absorpt_correction_T_max 0.7456
_exptl_absorpt_correction_T_min 0.6864
_exptl_absorpt_correction_type none
_exptl_absorpt_process_details
;
SADABS-2014/5 (Bruker,2014/5) was used for absorption correction.
wR2(int) was 0.0426 before and 0.0216 after correction.
The Ratio of minimum to maximum transmission is 0.9206.
The \l/2 correction factor is 0.00150.
;
_exptl_crystal_colour 'light yellow'
_exptl_crystal_density_diffrn 1.802
_exptl_crystal_description block
_exptl_crystal_F_000 578
_exptl_crystal_size_max 0.11
_exptl_crystal_size_mid 0.1
_exptl_crystal_size_min 0.08
_refine_diff_density_max 0.424
_refine_diff_density_min -0.437
_refine_diff_density_rms 0.085
_refine_ls_extinction_method none
_refine_ls_goodness_of_fit_ref 1.088
_refine_ls_hydrogen_treatment constr
_refine_ls_matrix_type full
_refine_ls_number_parameters 269
_refine_ls_number_reflns 3736
_refine_ls_number_restraints 0
_refine_ls_restrained_S_all 1.088
_refine_ls_R_factor_all 0.0250
_refine_ls_R_factor_gt 0.0219
_refine_ls_shift/su_max 0.002
_refine_ls_shift/su_mean 0.000
_refine_ls_structure_factor_coef Fsqd
_refine_ls_weighting_details
;
 w=1/[\s^2^(Fo^2^)+(0.0253P)^2^+0.5968P]
 where P=(Fo^2^+2Fc^2^)/3
;
_refine_ls_weighting_scheme calc
_refine_ls_wR_factor_gt 0.0528
_refine_ls_wR_factor_ref 0.0545
_reflns_Friedel_coverage 0.000
_reflns_number_gt 3419
_reflns_number_total 3736
_reflns_threshold_expression 'I > 2\s(I)'
_cod_data_source_file aw5080sup1.cif
_cod_data_source_block 1
_cod_database_code 2312354
_shelx_space_group_comment
;
The symmetry employed for this shelxl refinement is uniquely defined
by the following loop, which should always be used as a source of
symmetry information in preference to the above space-group names.
They are only intended as comments.
;
_shelx_estimated_absorpt_t_max 0.878
_shelx_estimated_absorpt_t_min 0.838
_olex2_refinement_description
;
1.a Rotating group:
 O1W(H1WA,H1WB)
1.b Ternary CH refined with riding coordinates:
 C12(H12), C14(H14)
1.c Secondary CH2 refined with riding coordinates:
 C6(H6A,H6B), C7(H7A,H7B), C8(H8A,H8B), C11(H11A,H11B), C13(H13A,H13B),
 C15(H15A,H15B), C16(H16A,H16B), C17(H17A,H17B), C19(H19A,H19B)
1.d Aromatic/amide H refined with riding coordinates:
 C1(H1), C2(H2), C4(H4), C5(H5)
;
_olex2_submission_special_instructions 'No special instructions were received'

loop_
_space_group_symop_operation_xyz
'x, y, z'
'-x, -y, -z'

loop_
_atom_site_label
_atom_site_type_symbol
_atom_site_fract_x
_atom_site_fract_y
_atom_site_fract_z
_atom_site_U_iso_or_equiv
_atom_site_adp_type
_atom_site_occupancy
_atom_site_site_symmetry_order
_atom_site_calc_flag
_atom_site_refinement_flags_posn
_atom_site_refinement_flags_adp
_atom_site_refinement_flags_occupancy
_atom_site_disorder_assembly
_atom_site_disorder_group
Cd1 Cd 0.5000 0.5000 0.5000 0.01900(8) Uani 1 2 d S . P . .
Cd2 Cd 0.13078(2) 0.82915(2) 0.48317(2) 0.02140(7) Uani 1 1 d . . . . .
Cl1 Cl 0.29419(8) 0.69582(8) 0.34820(6) 0.03032(17) Uani 1 1 d . . . . .
O1 O 0.9710(2) 0.7084(2) 0.6121(2) 0.0462(6) Uani 1 1 d . . . . .
O1W O -0.0391(3) 0.9336(3) 0.3243(2) 0.0503(7) Uani 1 1 d . . . . .
H1WA H 0.0074 0.9471 0.2483 0.075 Uiso 1 1 d R U . . .
H1WB H -0.0994 1.0246 0.3177 0.075 Uiso 1 1 d R U . . .
O2 O 0.9056(2) 0.9323(2) 0.5843(2) 0.0419(6) Uani 1 1 d . . . A 1
O3 O 0.2668(2) 0.8222(2) 0.6231(2) 0.0423(6) Uani 1 1 d . . . . .
O4 O 0.4730(2) 0.6493(3) 0.6001(2) 0.0472(6) Uani 1 1 d . . . . .
N1 N 0.6883(3) 0.5728(3) 0.3707(2) 0.0273(5) Uani 1 1 d . . . . .
N2 N 1.0039(2) 0.8667(2) 0.0991(2) 0.0222(5) Uani 1 1 d . . . . .
C1 C 0.7847(4) 0.6013(3) 0.4144(3) 0.0347(7) Uani 1 1 d . . . . .
H1 H 0.7764 0.5884 0.4972 0.042 Uiso 1 1 calc R U . . .
C2 C 0.8952(3) 0.6487(3) 0.3435(3) 0.0336(7) Uani 1 1 d . . . . .
H2 H 0.9574 0.6699 0.3777 0.040 Uiso 1 1 calc R U . . .
C3 C 0.9133(3) 0.6647(3) 0.2206(3) 0.0243(6) Uani 1 1 d . . . . .
C4 C 0.8170(4) 0.6309(4) 0.1764(3) 0.0381(8) Uani 1 1 d . . . . .
H4 H 0.8265 0.6377 0.0950 0.046 Uiso 1 1 calc R U . . .
C5 C 0.7063(4) 0.5869(4) 0.2529(3) 0.0408(8) Uani 1 1 d . . . . .
H5 H 0.6417 0.5663 0.2207 0.049 Uiso 1 1 calc R U . . .
C6 C 1.0370(3) 0.7112(3) 0.1407(3) 0.0279(6) Uani 1 1 d . . . . .
H6A H 1.1276 0.6617 0.1858 0.033 Uiso 1 1 calc R U . . .
H6B H 1.0555 0.6829 0.0696 0.033 Uiso 1 1 calc R U . . .
C7 C 0.8862(3) 0.9455(3) 0.0095(3) 0.0262(6) Uani 1 1 d . . . . .
H7A H 0.7943 0.9302 0.0479 0.031 Uiso 1 1 calc R U . . .
H7B H 0.9153 0.9096 -0.0578 0.031 Uiso 1 1 calc R U . . .
C8 C 1.1400(3) 0.8962(3) 0.0391(3) 0.0257(6) Uani 1 1 d . . . . .
H8A H 1.1734 0.8598 -0.0279 0.031 Uiso 1 1 calc R U . . .
H8B H 1.2183 0.8466 0.0974 0.031 Uiso 1 1 calc R U . . .
C9 C 0.8800(3) 0.8182(3) 0.6303(2) 0.0223(6) Uani 1 1 d . . . . .
C10 C 0.7359(3) 0.8144(3) 0.7076(2) 0.0201(6) Uani 1 1 d . . . . .
C11 C 0.6484(3) 0.9542(3) 0.7315(3) 0.0273(6) Uani 1 1 d . . . . .
H11A H 0.6242 1.0328 0.6543 0.033 Uiso 1 1 calc R U . . .
H11B H 0.7090 0.9718 0.7752 0.033 Uiso 1 1 calc R U . . .
C12 C 0.5042(3) 0.9450(3) 0.8074(3) 0.0307(7) Uani 1 1 d . . . . .
H12 H 0.4491 1.0347 0.8227 0.037 Uiso 1 1 calc R U . . .
C13 C 0.5431(3) 0.8221(4) 0.9291(3) 0.0400(8) Uani 1 1 d . . . . .
H13A H 0.4524 0.8170 0.9781 0.048 Uiso 1 1 calc R U . . .
H13B H 0.6040 0.8380 0.9739 0.048 Uiso 1 1 calc R U . . .
C14 C 0.6281(3) 0.6822(3) 0.9052(3) 0.0318(7) Uani 1 1 d . . . . .
H14 H 0.6525 0.6033 0.9836 0.038 Uiso 1 1 calc R U . . .
C15 C 0.7732(3) 0.6896(3) 0.8301(3) 0.0271(6) Uani 1 1 d . . . . .
H15A H 0.8278 0.6007 0.8152 0.033 Uiso 1 1 calc R U . . .
H15B H 0.8356 0.7034 0.8752 0.033 Uiso 1 1 calc R U . . .
C16 C 0.6383(3) 0.7877(3) 0.6386(2) 0.0192(5) Uani 1 1 d . . . . .
H16A H 0.6159 0.8640 0.5599 0.023 Uiso 1 1 calc R U . . .
H16B H 0.6931 0.6987 0.6239 0.023 Uiso 1 1 calc R U . . .
C17 C 0.5320(3) 0.6555(3) 0.8352(3) 0.0275(6) Uani 1 1 d . . . . .
H17A H 0.4415 0.6482 0.8834 0.033 Uiso 1 1 calc R U . . .
H17B H 0.5865 0.5663 0.8207 0.033 Uiso 1 1 calc R U . . .
C18 C 0.4917(3) 0.7802(3) 0.7112(2) 0.0195(5) Uani 1 1 d . . . . .
C19 C 0.4067(3) 0.9195(3) 0.7374(3) 0.0235(6) Uani 1 1 d . . . . .
H19A H 0.3156 0.9140 0.7855 0.028 Uiso 1 1 calc R U . . .
H19B H 0.3796 0.9988 0.6609 0.028 Uiso 1 1 calc R U . . .
C20 C 0.4029(3) 0.7487(3) 0.6387(2) 0.0226(6) Uani 1 1 d . . . . .

loop_
_atom_site_aniso_label
_atom_site_aniso_U_11
_atom_site_aniso_U_22
_atom_site_aniso_U_33
_atom_site_aniso_U_23
_atom_site_aniso_U_13
_atom_site_aniso_U_12
Cd1 0.01556(14) 0.01886(15) 0.02410(15) -0.00834(11) 0.00127(11) -0.00773(11)
Cd2 0.01451(11) 0.02562(12) 0.02802(12) -0.01372(9) 0.00184(8) -0.00799(8)
Cl1 0.0261(4) 0.0312(4) 0.0257(4) -0.0122(3) -0.0039(3) 0.0014(3)
O1 0.0313(12) 0.0329(13) 0.0639(16) -0.0185(12) 0.0251(11) -0.0116(10)
O1W 0.0372(13) 0.0558(16) 0.0525(15) -0.0350(13) -0.0204(11) 0.0136(11)
O2 0.0379(13) 0.0315(12) 0.0609(15) -0.0203(11) 0.0212(11) -0.0233(10)
O3 0.0218(11) 0.0594(15) 0.0583(15) -0.0389(13) -0.0119(10) -0.0043(10)
O4 0.0344(13) 0.0522(15) 0.0768(18) -0.0475(14) -0.0052(12) -0.0112(11)
N1 0.0263(13) 0.0314(14) 0.0273(13) -0.0088(11) 0.0028(10) -0.0165(11)
N2 0.0179(11) 0.0243(12) 0.0217(12) -0.0036(9) 0.0021(9) -0.0105(10)
C1 0.0440(19) 0.049(2) 0.0292(16) -0.0220(15) 0.0115(14) -0.0323(16)
C2 0.0398(18) 0.0417(18) 0.0344(17) -0.0183(14) 0.0055(14) -0.0277(15)
C3 0.0235(14) 0.0197(14) 0.0252(15) -0.0025(11) -0.0006(11) -0.0087(12)
C4 0.0435(19) 0.058(2) 0.0199(15) -0.0054(15) -0.0015(13) -0.0327(17)
C5 0.0407(19) 0.064(2) 0.0287(17) -0.0076(16) -0.0044(14) -0.0362(17)
C6 0.0259(15) 0.0264(15) 0.0290(15) -0.0059(12) 0.0030(12) -0.0126(12)
C7 0.0196(14) 0.0307(16) 0.0271(15) -0.0042(12) 0.0006(11) -0.0143(12)
C8 0.0178(13) 0.0289(15) 0.0244(15) -0.0016(12) 0.0008(11) -0.0108(12)
C9 0.0179(13) 0.0268(15) 0.0238(14) -0.0080(12) -0.0007(11) -0.0105(12)
C10 0.0157(13) 0.0237(14) 0.0235(14) -0.0092(11) 0.0007(11) -0.0094(11)
C11 0.0224(14) 0.0319(16) 0.0366(17) -0.0183(13) 0.0012(12) -0.0134(12)
C12 0.0211(15) 0.0427(18) 0.0406(18) -0.0310(15) 0.0053(13) -0.0104(13)
C13 0.0260(16) 0.078(3) 0.0287(17) -0.0289(17) 0.0059(13) -0.0243(16)
C14 0.0259(15) 0.0481(19) 0.0174(14) -0.0013(13) -0.0021(12) -0.0186(14)
C15 0.0195(14) 0.0344(16) 0.0264(15) -0.0071(13) -0.0043(12) -0.0103(12)
C16 0.0185(13) 0.0230(14) 0.0181(13) -0.0079(11) 0.0005(10) -0.0094(11)
C17 0.0221(14) 0.0316(16) 0.0269(15) -0.0025(13) -0.0003(12) -0.0156(12)
C18 0.0162(13) 0.0252(14) 0.0205(13) -0.0095(11) 0.0006(10) -0.0100(11)
C19 0.0161(13) 0.0331(16) 0.0246(14) -0.0157(12) 0.0020(11) -0.0077(12)
C20 0.0220(14) 0.0271(15) 0.0223(14) -0.0086(12) 0.0016(11) -0.0136(12)

loop_
_atom_type_symbol
_atom_type_description
_atom_type_scat_dispersion_real
_atom_type_scat_dispersion_imag
_atom_type_scat_source
C C 0.0033 0.0016 'International Tables Vol C Tables 4.2.6.8 and 6.1.1.4'
H H 0.0000 0.0000 'International Tables Vol C Tables 4.2.6.8 and 6.1.1.4'
N N 0.0061 0.0033 'International Tables Vol C Tables 4.2.6.8 and 6.1.1.4'
O O 0.0106 0.0060 'International Tables Vol C Tables 4.2.6.8 and 6.1.1.4'
Cd Cd -0.8075 1.2024 'International Tables Vol C Tables 4.2.6.8 and 6.1.1.4'
Cl Cl 0.1484 0.1585 'International Tables Vol C Tables 4.2.6.8 and 6.1.1.4'

loop_
_geom_angle_atom_site_label_1
_geom_angle_atom_site_label_2
_geom_angle_atom_site_label_3
_geom_angle
_geom_angle_site_symmetry_1
_geom_angle_site_symmetry_3
_geom_angle_publ_flag
Cl1 Cd1 Cl1 180.0 . 2_666 ?
O4 Cd1 Cl1 88.19(6) 2_666 . ?
O4 Cd1 Cl1 91.82(6) . . ?
O4 Cd1 Cl1 91.82(6) 2_666 2_666 ?
O4 Cd1 Cl1 88.18(6) . 2_666 ?
O4 Cd1 O4 180.0 2_666 . ?
O4 Cd1 N1 89.52(9) . 2_666 ?
O4 Cd1 N1 90.48(9) 2_666 2_666 ?
O4 Cd1 N1 90.48(9) . . ?
O4 Cd1 N1 89.52(9) 2_666 . ?
N1 Cd1 Cl1 88.19(6) . 2_666 ?
N1 Cd1 Cl1 91.81(6) 2_666 2_666 ?
N1 Cd1 Cl1 88.19(6) 2_666 . ?
N1 Cd1 Cl1 91.81(6) . . ?
N1 Cd1 N1 180.0 . 2_666 ?
Cl1 Cd2 C9 135.15(6) . 1_455 ?
O1 Cd2 Cl1 110.51(6) 1_455 . ?
O1 Cd2 O1W 89.18(9) 1_455 . ?
O1 Cd2 O2 54.19(7) 1_455 1_455 ?
O1 Cd2 C9 27.06(7) 1_455 1_455 ?
O1W Cd2 Cl1 83.33(6) . . ?
O1W Cd2 C9 83.00(8) . 1_455 ?
O2 Cd2 Cl1 116.04(6) 2_676 . ?
O2 Cd2 Cl1 156.66(6) 1_455 . ?
O2 Cd2 O1 128.57(7) 2_676 1_455 ?
O2 Cd2 O1W 76.01(9) 2_676 . ?
O2 Cd2 O1W 79.25(8) 1_455 . ?
O2 Cd2 O2 74.59(8) 2_676 1_455 ?
O2 Cd2 C9 27.14(7) 1_455 1_455 ?
O2 Cd2 C9 101.59(8) 2_676 1_455 ?
O3 Cd2 Cl1 110.98(6) . . ?
O3 Cd2 O1 101.32(9) . 1_455 ?
O3 Cd2 O1W 157.31(8) . . ?
O3 Cd2 O2 81.77(9) . 2_676 ?
O3 Cd2 O2 90.58(8) . 1_455 ?
O3 Cd2 C9 97.19(8) . 1_455 ?
Cd2 Cl1 Cd1 100.19(2) . . ?
C9 O1 Cd2 92.97(17) . 1_655 ?
Cd2 O1W H1WA 112.8 . . ?
Cd2 O1W H1WB 112.0 . . ?
H1WA O1W H1WB 101.5 . . ?
Cd2 O2 Cd2 105.41(8) 2_676 1_655 ?
C9 O2 Cd2 160.76(19) . 2_676 ?
C9 O2 Cd2 92.87(17) . 1_655 ?
C20 O3 Cd2 124.48(18) . . ?
C20 O4 Cd1 154.7(2) . . ?
C1 N1 Cd1 120.12(19) . . ?
C5 N1 Cd1 122.89(19) . . ?
C5 N1 C1 117.0(2) . . ?
C7 N2 C6 111.0(2) . . ?
C8 N2 C6 108.6(2) . . ?
C8 N2 C7 108.1(2) . . ?
N1 C1 H1 118.2 . . ?
N1 C1 C2 123.5(3) . . ?
C2 C1 H1 118.2 . . ?
C1 C2 H2 120.2 . . ?
C1 C2 C3 119.6(3) . . ?
C3 C2 H2 120.2 . . ?
C2 C3 C6 121.2(3) . . ?
C4 C3 C2 116.9(3) . . ?
C4 C3 C6 121.9(3) . . ?
C3 C4 H4 119.9 . . ?
C3 C4 C5 120.1(3) . . ?
C5 C4 H4 119.9 . . ?
N1 C5 C4 122.8(3) . . ?
N1 C5 H5 118.6 . . ?
C4 C5 H5 118.6 . . ?
N2 C6 C3 113.6(2) . . ?
N2 C6 H6A 108.8 . . ?
N2 C6 H6B 108.8 . . ?
C3 C6 H6A 108.8 . . ?
C3 C6 H6B 108.8 . . ?
H6A C6 H6B 107.7 . . ?
N2 C7 H7A 109.5 . . ?
N2 C7 H7B 109.5 . . ?
N2 C7 C8 110.7(2) . 2_775 ?
H7A C7 H7B 108.1 . . ?
C8 C7 H7A 109.5 2_775 . ?
C8 C7 H7B 109.5 2_775 . ?
N2 C8 C7 111.8(2) . 2_775 ?
N2 C8 H8A 109.3 . . ?
N2 C8 H8B 109.3 . . ?
C7 C8 H8A 109.3 2_775 . ?
C7 C8 H8B 109.3 2_775 . ?
H8A C8 H8B 107.9 . . ?
O1 C9 Cd2 59.97(14) . 1_655 ?
O1 C9 O2 119.9(3) . . ?
O1 C9 C10 120.3(2) . . ?
O2 C9 Cd2 59.99(14) . 1_655 ?
O2 C9 C10 119.8(2) . . ?
C10 C9 Cd2 177.44(18) . 1_655 ?
C9 C10 C15 109.5(2) . . ?
C9 C10 C16 108.3(2) . . ?
C11 C10 C9 112.2(2) . . ?
C11 C10 C15 109.6(2) . . ?
C11 C10 C16 109.1(2) . . ?
C16 C10 C15 108.1(2) . . ?
C10 C11 H11A 109.7 . . ?
C10 C11 H11B 109.7 . . ?
C10 C11 C12 109.8(2) . . ?
H11A C11 H11B 108.2 . . ?
C12 C11 H11A 109.7 . . ?
C12 C11 H11B 109.7 . . ?
C11 C12 H12 109.4 . . ?
C11 C12 C19 109.8(2) . . ?
C13 C12 C11 109.4(2) . . ?
C13 C12 H12 109.4 . . ?
C13 C12 C19 109.5(2) . . ?
C19 C12 H12 109.4 . . ?
C12 C13 H13A 109.8 . . ?
C12 C13 H13B 109.8 . . ?
C12 C13 C14 109.4(2) . . ?
H13A C13 H13B 108.2 . . ?
C14 C13 H13A 109.8 . . ?
C14 C13 H13B 109.8 . . ?
C13 C14 H14 109.2 . . ?
C13 C14 C15 109.6(3) . . ?
C13 C14 C17 110.2(2) . . ?
C15 C14 H14 109.2 . . ?
C15 C14 C17 109.5(2) . . ?
C17 C14 H14 109.2 . . ?
C10 C15 H15A 109.8 . . ?
C10 C15 H15B 109.8 . . ?
C14 C15 C10 109.5(2) . . ?
C14 C15 H15A 109.8 . . ?
C14 C15 H15B 109.8 . . ?
H15A C15 H15B 108.2 . . ?
C10 C16 H16A 109.3 . . ?
C10 C16 H16B 109.3 . . ?
H16A C16 H16B 108.0 . . ?
C18 C16 C10 111.5(2) . . ?
C18 C16 H16A 109.3 . . ?
C18 C16 H16B 109.3 . . ?
C14 C17 H17A 109.7 . . ?
C14 C17 H17B 109.7 . . ?
C14 C17 C18 109.7(2) . . ?
H17A C17 H17B 108.2 . . ?
C18 C17 H17A 109.7 . . ?
C18 C17 H17B 109.7 . . ?
C16 C18 C17 107.8(2) . . ?
C19 C18 C16 109.4(2) . . ?
C19 C18 C17 108.3(2) . . ?
C19 C18 C20 113.4(2) . . ?
C20 C18 C16 108.5(2) . . ?
C20 C18 C17 109.3(2) . . ?
C12 C19 H19A 109.6 . . ?
C12 C19 H19B 109.6 . . ?
C18 C19 C12 110.2(2) . . ?
C18 C19 H19A 109.6 . . ?
C18 C19 H19B 109.6 . . ?
H19A C19 H19B 108.1 . . ?
O3 C20 C18 119.5(2) . . ?
O4 C20 O3 124.4(3) . . ?
O4 C20 C18 116.1(2) . . ?

loop_
_geom_bond_atom_site_label_1
_geom_bond_atom_site_label_2
_geom_bond_distance
_geom_bond_site_symmetry_2
_geom_bond_publ_flag
Cd1 Cl1 2.6173(7) 2_666 ?
Cd1 Cl1 2.6173(7) . ?
Cd1 O4 2.273(2) . ?
Cd1 O4 2.273(2) 2_666 ?
Cd1 N1 2.340(2) . ?
Cd1 N1 2.340(2) 2_666 ?
Cd2 Cl1 2.4956(7) . ?
Cd2 O1 2.372(2) 1_455 ?
Cd2 O1W 2.378(2) . ?
Cd2 O2 2.292(2) 2_676 ?
Cd2 O2 2.372(2) 1_455 ?
Cd2 O3 2.280(2) . ?
Cd2 C9 2.736(3) 1_455 ?
O1 Cd2 2.372(2) 1_655 ?
O1 C9 1.246(3) . ?
O1W H1WA 0.9138 . ?
O1W H1WB 0.9107 . ?
O2 Cd2 2.372(2) 1_655 ?
O2 Cd2 2.292(2) 2_676 ?
O2 C9 1.250(3) . ?
O3 C20 1.257(3) . ?
O4 C20 1.237(3) . ?
N1 C1 1.339(4) . ?
N1 C5 1.332(4) . ?
N2 C6 1.478(3) . ?
N2 C7 1.473(3) . ?
N2 C8 1.472(3) . ?
C1 H1 0.9300 . ?
C1 C2 1.374(4) . ?
C2 H2 0.9300 . ?
C2 C3 1.387(4) . ?
C3 C4 1.380(4) . ?
C3 C6 1.510(4) . ?
C4 H4 0.9300 . ?
C4 C5 1.383(4) . ?
C5 H5 0.9300 . ?
C6 H6A 0.9700 . ?
C6 H6B 0.9700 . ?
C7 H7A 0.9700 . ?
C7 H7B 0.9700 . ?
C7 C8 1.515(4) 2_775 ?
C8 C7 1.515(4) 2_775 ?
C8 H8A 0.9700 . ?
C8 H8B 0.9700 . ?
C9 Cd2 2.736(3) 1_655 ?
C9 C10 1.531(3) . ?
C10 C11 1.530(4) . ?
C10 C15 1.539(4) . ?
C10 C16 1.538(3) . ?
C11 H11A 0.9700 . ?
C11 H11B 0.9700 . ?
C11 C12 1.535(4) . ?
C12 H12 0.9800 . ?
C12 C13 1.525(5) . ?
C12 C19 1.538(4) . ?
C13 H13A 0.9700 . ?
C13 H13B 0.9700 . ?
C13 C14 1.528(4) . ?
C14 H14 0.9800 . ?
C14 C15 1.536(4) . ?
C14 C17 1.536(4) . ?
C15 H15A 0.9700 . ?
C15 H15B 0.9700 . ?
C16 H16A 0.9700 . ?
C16 H16B 0.9700 . ?
C16 C18 1.537(3) . ?
C17 H17A 0.9700 . ?
C17 H17B 0.9700 . ?
C17 C18 1.552(4) . ?
C18 C19 1.535(4) . ?
C18 C20 1.536(3) . ?
C19 H19A 0.9700 . ?
C19 H19B 0.9700 . ?

loop_
_geom_torsion_atom_site_label_1
_geom_torsion_atom_site_label_2
_geom_torsion_atom_site_label_3
_geom_torsion_atom_site_label_4
_geom_torsion
_geom_torsion_site_symmetry_1
_geom_torsion_site_symmetry_2
_geom_torsion_site_symmetry_3
_geom_torsion_site_symmetry_4
_geom_torsion_publ_flag
Cd1 O4 C20 O3 0.4(7) . . . . ?
Cd1 O4 C20 C18 179.8(4) . . . . ?
Cd1 N1 C1 C2 -178.0(2) . . . . ?
Cd1 N1 C5 C4 179.5(3) . . . . ?
Cd2 O1 C9 O2 -2.1(3) 1_655 . . . ?
Cd2 O1 C9 C10 177.1(2) 1_655 . . . ?
Cd2 O2 C9 Cd2 162.0(7) 2_676 . . 1_655 ?
Cd2 O2 C9 O1 164.1(5) 2_676 . . . ?
Cd2 O2 C9 O1 2.1(3) 1_655 . . . ?
Cd2 O2 C9 C10 -15.1(8) 2_676 . . . ?
Cd2 O2 C9 C10 -177.1(2) 1_655 . . . ?
Cd2 O3 C20 O4 -15.9(4) . . . . ?
Cd2 O3 C20 C18 164.74(18) . . . . ?
O1 C9 C10 C11 173.3(3) . . . . ?
O1 C9 C10 C15 51.4(3) . . . . ?
O1 C9 C10 C16 -66.3(3) . . . . ?
O2 C9 C10 C11 -7.5(4) . . . . ?
O2 C9 C10 C15 -129.4(3) . . . . ?
O2 C9 C10 C16 112.9(3) . . . . ?
N1 C1 C2 C3 -2.0(5) . . . . ?
C1 N1 C5 C4 -1.0(5) . . . . ?
C1 C2 C3 C4 -0.1(5) . . . . ?
C1 C2 C3 C6 -177.7(3) . . . . ?
C2 C3 C4 C5 1.6(5) . . . . ?
C2 C3 C6 N2 -79.5(3) . . . . ?
C3 C4 C5 N1 -1.1(5) . . . . ?
C4 C3 C6 N2 103.0(3) . . . . ?
C5 N1 C1 C2 2.6(5) . . . . ?
C6 N2 C7 C8 -176.2(2) . . . 2_775 ?
C6 N2 C8 C7 178.4(2) . . . 2_775 ?
C6 C3 C4 C5 179.1(3) . . . . ?
C7 N2 C6 C3 -70.1(3) . . . . ?
C7 N2 C8 C7 57.9(3) . . . 2_775 ?
C8 N2 C6 C3 171.1(2) . . . . ?
C8 N2 C7 C8 -57.2(3) . . . 2_775 ?
C9 C10 C11 C12 179.1(2) . . . . ?
C9 C10 C15 C14 -177.7(2) . . . . ?
C9 C10 C16 C18 179.2(2) . . . . ?
C10 C11 C12 C13 59.9(3) . . . . ?
C10 C11 C12 C19 -60.3(3) . . . . ?
C10 C16 C18 C17 -60.0(3) . . . . ?
C10 C16 C18 C19 57.6(3) . . . . ?
C10 C16 C18 C20 -178.2(2) . . . . ?
C11 C10 C15 C14 58.8(3) . . . . ?
C11 C10 C16 C18 -58.5(3) . . . . ?
C11 C12 C13 C14 -60.6(3) . . . . ?
C11 C12 C19 C18 59.4(3) . . . . ?
C12 C13 C14 C15 60.7(3) . . . . ?
C12 C13 C14 C17 -59.9(3) . . . . ?
C13 C12 C19 C18 -60.8(3) . . . . ?
C13 C14 C15 C10 -59.7(3) . . . . ?
C13 C14 C17 C18 59.7(3) . . . . ?
C14 C17 C18 C16 59.2(3) . . . . ?
C14 C17 C18 C19 -59.0(3) . . . . ?
C14 C17 C18 C20 176.9(2) . . . . ?
C15 C10 C11 C12 -59.0(3) . . . . ?
C15 C10 C16 C18 60.6(3) . . . . ?
C15 C14 C17 C18 -60.9(3) . . . . ?
C16 C10 C11 C12 59.2(3) . . . . ?
C16 C10 C15 C14 -60.0(3) . . . . ?
C16 C18 C19 C12 -57.4(3) . . . . ?
C16 C18 C20 O3 -132.2(3) . . . . ?
C16 C18 C20 O4 48.3(3) . . . . ?
C17 C14 C15 C10 61.2(3) . . . . ?
C17 C18 C19 C12 59.8(3) . . . . ?
C17 C18 C20 O3 110.5(3) . . . . ?
C17 C18 C20 O4 -68.9(3) . . . . ?
C19 C12 C13 C14 59.8(3) . . . . ?
C19 C18 C20 O3 -10.5(4) . . . . ?
C19 C18 C20 O4 170.1(3) . . . . ?
C20 C18 C19 C12 -178.7(2) . . . . ?

loop_
_smtbx_masks_void_nr
_smtbx_masks_void_average_x
_smtbx_masks_void_average_y
_smtbx_masks_void_average_z
_smtbx_masks_void_volume
_smtbx_masks_void_count_electrons
_smtbx_masks_void_content
1 -0.133 0.321 0.139 25.2 2.9 ?
2 0.133 0.679 0.861 25.2 3.0 ?

_cod_database_fobs_code 2312354
